data_7125180
loop_
_publ_author_name
'Plesniak, Mateusz P.'
'Just-Baringo, Xavier'
'Ortu, Fabrizio'
'Mills, David P.'
'Procter, David J.'

_publ_section_title
;
 SmCp<sup>R</sup><sub>2</sub>-mediated cross-coupling of allyl and
 propargyl ethers with ketoesters and a telescoped approach to complex
 cycloheptanols.
;
_journal_issue 92
_journal_name_full 'Chemical communications (Cambridge, England)'
_journal_page_first 13503
_journal_page_last 13506
_journal_paper_doi 10.1039/c6cc07318b
_journal_volume 52
_journal_year 2016
_chemical_absolute_configuration unk
_chemical_formula_moiety 'C54 H54 O2 Si2 Sm'
_chemical_formula_sum 'C54 H54 O2 Si2 Sm'
_chemical_formula_weight 941.50
_chemical_properties_physical ', Air-sensitive,Moisture-sensitive'
_space_group_crystal_system monoclinic
_space_group_IT_number 9
_space_group_name_Hall 'C -2yc'
_space_group_name_H-M_alt 'C 1 c 1'
_atom_sites_solution_hydrogens geom
_audit_creation_date 2015-11-13
_audit_creation_method
;
Olex2 1.2
(compiled 2015.09.30 svn.r3233 for OlexSys, GUI svn.r5103)
;
_audit_update_record
;
2016-08-29 deposited with the CCDC.
2016-10-25 downloaded from the CCDC.
;
_cell_angle_alpha 90
_cell_angle_beta 99.283(4)
_cell_angle_gamma 90
_cell_formula_units_Z 4
_cell_length_a 17.1230(6)
_cell_length_b 9.6421(3)
_cell_length_c 27.6291(11)
_cell_measurement_reflns_used 17283
_cell_measurement_temperature 120(3)
_cell_measurement_theta_max 26.9120
_cell_measurement_theta_min 4.0010
_cell_volume 4501.9(3)
_computing_cell_refinement 'CrysAlisPro 1.171.38.41 (Rigaku OD, 2015)'
_computing_data_collection 'CrysAlisPro 1.171.38.41 (Rigaku OD, 2015)'
_computing_data_reduction 'CrysAlisPro 1.171.38.41 (Rigaku OD, 2015)'
_computing_molecular_graphics 'Olex2 (Dolomanov et al., 2009)'
_computing_publication_material 'Olex2 (Dolomanov et al., 2009)'
_computing_structure_refinement 'ShelXL (Sheldrick, 2015)'
_computing_structure_solution 'ShelXS (Sheldrick, 2008)'
_diffrn_ambient_temperature 120(3)
_diffrn_detector 'CCD plate'
_diffrn_detector_area_resol_mean 5.1636
_diffrn_detector_type Atlas
_diffrn_measured_fraction_theta_full 0.997
_diffrn_measured_fraction_theta_max 0.997
_diffrn_measurement_details
;
List of Runs (angles in degrees, time in seconds):

  # Type    Start    End  Width  t~exp~   \w     \q     \k     \f   Frames
#--------------------------------------------------------------------------
  1  \w    -17.00  79.00   1.00   15.00    --    8.81  77.00 120.00   96
  2  \w     11.00  86.00   1.00   15.00    --    8.81  19.00  60.00   75
  3  \w    -82.00 -14.00   1.00   15.00    --   -9.28 153.00-164.23   68
  4  \w    -66.00  10.00   1.00   15.00    --   -9.28 -37.00-120.00   76
  5  \w    -77.00  -1.00   1.00   15.00    --   -9.28 -37.00-180.00   76
  6  \w    -34.00  53.00   1.00   15.00    --   -9.28  57.00   0.00   87
  7  \w    -60.00 -18.00   1.00   15.00    --   -9.28 119.00 116.35   42
  8  \w    -68.00 -12.00   1.00   15.00    --   -9.28 132.00  24.60   56
;
_diffrn_measurement_device 'four-circle diffractometer'
_diffrn_measurement_device_type 'Xcalibur, Atlas'
_diffrn_measurement_method '\w scans'
_diffrn_orient_matrix_type 'CrysAlisPro convention (1999,Acta A55,543-557)'
_diffrn_orient_matrix_UB_11 0.0405755000
_diffrn_orient_matrix_UB_12 -0.0163788000
_diffrn_orient_matrix_UB_13 0.0072082000
_diffrn_orient_matrix_UB_21 0.0055432000
_diffrn_orient_matrix_UB_22 0.0018333000
_diffrn_orient_matrix_UB_23 -0.0248887000
_diffrn_orient_matrix_UB_31 0.0091161000
_diffrn_orient_matrix_UB_32 0.0717147000
_diffrn_orient_matrix_UB_33 0.0022907000
_diffrn_radiation_monochromator graphite
_diffrn_radiation_probe x-ray
_diffrn_radiation_type MoK\a
_diffrn_radiation_wavelength 0.71073
_diffrn_reflns_av_R_equivalents 0.1225
_diffrn_reflns_av_unetI/netI 0.0999
_diffrn_reflns_Laue_measured_fraction_full 0.997
_diffrn_reflns_Laue_measured_fraction_max 0.997
_diffrn_reflns_limit_h_max 20
_diffrn_reflns_limit_h_min -20
_diffrn_reflns_limit_k_max 11
_diffrn_reflns_limit_k_min -11
_diffrn_reflns_limit_l_max 33
_diffrn_reflns_limit_l_min -33
_diffrn_reflns_number 31392
_diffrn_reflns_point_group_measured_fraction_full 0.997
_diffrn_reflns_point_group_measured_fraction_max 0.997
_diffrn_reflns_theta_full 25.242
_diffrn_reflns_theta_max 25.346
_diffrn_reflns_theta_min 3.437
_diffrn_source 'fine-focus sealed X-ray tube'
_diffrn_source_type 'Enhance (Mo) X-ray Source'
_exptl_absorpt_coefficient_mu 1.398
_exptl_absorpt_correction_T_max 0.863
_exptl_absorpt_correction_T_min 0.705
_exptl_absorpt_correction_type analytical
_exptl_absorpt_process_details
;
CrysAlisPro 1.171.38.41 (Rigaku Oxford Diffraction, 2015)
Analytical numeric absorption correction using a multifaceted crystal
			model based on expressions derived by R.C. Clark & J.S. Reid.
(Clark, R. C. & Reid, J. S. (1995). Acta Cryst. A51, 887-897)
Empirical absorption correction using spherical harmonics,
 implemented in SCALE3 ABSPACK scaling algorithm.
;
_exptl_crystal_colour 'metallic dark red'
_exptl_crystal_colour_lustre metallic
_exptl_crystal_colour_modifier dark
_exptl_crystal_colour_primary red
_exptl_crystal_density_diffrn 1.389
_exptl_crystal_description block
_exptl_crystal_F_000 1936
_exptl_crystal_size_max 0.405
_exptl_crystal_size_mid 0.234
_exptl_crystal_size_min 0.157
_refine_diff_density_max 1.975
_refine_diff_density_min -1.482
_refine_diff_density_rms 0.151
_refine_ls_abs_structure_details
;
 Refined as an inversion twin.
;
_refine_ls_abs_structure_Flack -0.03(3)
_refine_ls_extinction_method none
_refine_ls_goodness_of_fit_ref 1.081
_refine_ls_hydrogen_treatment constr
_refine_ls_matrix_type full
_refine_ls_number_parameters 533
_refine_ls_number_reflns 8182
_refine_ls_number_restraints 644
_refine_ls_restrained_S_all 1.046
_refine_ls_R_factor_all 0.0726
_refine_ls_R_factor_gt 0.0624
_refine_ls_shift/su_max 0.000
_refine_ls_shift/su_mean 0.000
_refine_ls_structure_factor_coef Fsqd
_refine_ls_weighting_details 'w=1/[\s^2^(Fo^2^)+(0.0894P)^2^] where P=(Fo^2^+2Fc^2^)/3'
_refine_ls_weighting_scheme calc
_refine_ls_wR_factor_gt 0.1514
_refine_ls_wR_factor_ref 0.1586
_reflns_Friedel_coverage 0.999
_reflns_Friedel_fraction_full 0.997
_reflns_Friedel_fraction_max 0.997
_reflns_number_gt 7260
_reflns_number_total 8182
_reflns_threshold_expression 'I > 2\s(I)'
_cod_data_source_file c6cc07318b2.cif
_cod_data_source_block 5f
_cod_database_code 7125180
_manchester_internal_coll_name odpm34
_manchester_internal_coll_client MP/DJP/DPM
_manchester_internal_coll_type custom
_manchester_internal_coll_frame_time 15s
_manchester_internal_coll_frame_width 1
_manchester_internal_coll_frame_method '\w scans'
_manchester_internal_coll_user MP
_manchester_internal_coll_date 28/10/2015
_manchester_internal_process_user FO
_manchester_internal_process_date 13/11/2015
_manchester_internal_solution_user FO
_manchester_internal_solution_date 13/11/2015
_manchester_internal_refinement_user FO
_manchester_internal_refinement_date 13/11/2015
_manchester_internal_validation_user FO
_manchester_internal_validation_date 26/11/2015
_manchester_internal_archive_date 26/11/2015
_chemical_oxdiff_formula C54H52O2Si2Sm1
_shelx_space_group_comment
;
The symmetry employed for this shelxl refinement is uniquely defined
by the following loop, which should always be used as a source of
symmetry information in preference to the above space-group names.
They are only intended as comments.
;
_reflns_odcompleteness_completeness 99.63
_reflns_odcompleteness_iscentric 1
_reflns_odcompleteness_theta 26.32
_olex2_refinement_description
;
1. Twinned data refinement
 Scales: 1.03(3) -0.03(3)
2. Fixed Uiso
 At 1.2 times of:
  All C(H) groups, All C(H,H) groups
3. Uiso/Uaniso restraints and constraints
Uanis(C3) \\sim Ueq: with sigma of 0.004 and sigma for terminal atoms of 0.004
4. Rigid body (RIGU) restrains
 All non-hydrogen atoms
 with sigma for 1-2 distances of 0.004 and sigma for 1-3 distances of 0.004
5.a Secondary CH2 refined with riding coordinates:
 C47(H47A,H47B), C48(H48A,H48B), C49(H49A,H49B), C50(H50A,H50B), C51(H51A,
 H51B), C52(H52A,H52B), C53(H53A,H53B), C54(H54A,H54B)
5.b Aromatic/amide H refined with riding coordinates:
 C2(H2), C3(H3), C4(H4), C5(H5), C7(H7), C8(H8), C9(H9), C10(H10), C11(H11),
 C13(H13), C14(H14), C15(H15), C16(H16), C17(H17), C19(H19), C20(H20), C21(H21),
  C22(H22), C23(H23), C25(H25), C26(H26), C27(H27), C28(H28), C30(H30),
 C31(H31), C32(H32), C33(H33), C34(H34), C36(H36), C37(H37), C38(H38), C39(H39),
  C40(H40), C42(H42), C43(H43), C44(H44), C45(H45), C46(H46)
;
_shelx_shelxl_version_number 2014/7
_olex2_submission_special_instructions 'No special instructions were received'
_oxdiff_exptl_absorpt_empirical_details
;
Empirical correction (ABSPACK) includes:
- Absorption correction using spherical harmonics
- Frame scaling
;
_oxdiff_exptl_absorpt_empirical_full_max 1.101
_oxdiff_exptl_absorpt_empirical_full_min 0.892

loop_
_space_group_symop_operation_xyz
'x, y, z'
'x, -y, z+1/2'
'x+1/2, y+1/2, z'
'x+1/2, -y+1/2, z+1/2'

loop_
_atom_site_label
_atom_site_type_symbol
_atom_site_fract_x
_atom_site_fract_y
_atom_site_fract_z
_atom_site_U_iso_or_equiv
_atom_site_adp_type
_atom_site_occupancy
_atom_site_site_symmetry_order
_atom_site_calc_flag
_atom_site_refinement_flags_posn
_atom_site_refinement_flags_adp
Sm1 Sm 0.52644(3) 0.57144(5) 0.32360(3) 0.0200(2) Uani 1 1 d . U
Si1 Si 0.5493(2) 0.3167(3) 0.44801(13) 0.0177(7) Uani 1 1 d . U
Si2 Si 0.61445(19) 0.7155(3) 0.19907(12) 0.0175(7) Uani 1 1 d . U
O1 O 0.4598(6) 0.7443(10) 0.3745(4) 0.030(2) Uani 1 1 d . U
O2 O 0.3873(6) 0.6110(10) 0.2744(4) 0.028(2) Uani 1 1 d . U
C1 C 0.5327(7) 0.3226(12) 0.3797(5) 0.018(2) Uani 1 1 d . U
C2 C 0.5918(9) 0.3073(15) 0.3500(5) 0.020(3) Uani 1 1 d . U
H2 H 0.6470 0.3074 0.3620 0.024 Uiso 1 1 calc R .
C3 C 0.5593(8) 0.2922(13) 0.3010(5) 0.016(2) Uani 1 1 d . U
H3 H 0.5869 0.2844 0.2739 0.019 Uiso 1 1 calc R .
C4 C 0.4740(8) 0.2906(15) 0.2996(6) 0.019(3) Uani 1 1 d . U
H4 H 0.4355 0.2783 0.2710 0.023 Uiso 1 1 calc R .
C5 C 0.4582(8) 0.3104(13) 0.3474(5) 0.020(2) Uani 1 1 d . U
H5 H 0.4072 0.3148 0.3568 0.023 Uiso 1 1 calc R .
C6 C 0.6467(7) 0.2260(13) 0.4688(5) 0.018(2) Uani 1 1 d . U
C7 C 0.6977(8) 0.2692(14) 0.5108(5) 0.025(3) Uani 1 1 d . U
H7 H 0.6836 0.3458 0.5293 0.030 Uiso 1 1 calc R .
C8 C 0.7687(8) 0.2006(14) 0.5256(5) 0.028(3) Uani 1 1 d . U
H8 H 0.8025 0.2306 0.5544 0.033 Uiso 1 1 calc R .
C9 C 0.7910(9) 0.0926(14) 0.5003(6) 0.030(3) Uani 1 1 d . U
H9 H 0.8401 0.0475 0.5108 0.036 Uiso 1 1 calc R .
C10 C 0.7406(9) 0.0469(16) 0.4578(6) 0.025(3) Uani 1 1 d . U
H10 H 0.7556 -0.0292 0.4395 0.030 Uiso 1 1 calc R .
C11 C 0.6698(8) 0.1132(14) 0.4432(5) 0.022(3) Uani 1 1 d . U
H11 H 0.6356 0.0811 0.4149 0.027 Uiso 1 1 calc R .
C12 C 0.4681(8) 0.2194(13) 0.4716(5) 0.020(2) Uani 1 1 d . U
C13 C 0.3888(8) 0.2625(14) 0.4596(5) 0.025(3) Uani 1 1 d . U
H13 H 0.3769 0.3430 0.4400 0.030 Uiso 1 1 calc R .
C14 C 0.3280(8) 0.1915(14) 0.4755(5) 0.026(3) Uani 1 1 d . U
H14 H 0.2750 0.2225 0.4664 0.031 Uiso 1 1 calc R .
C15 C 0.3435(11) 0.0770(14) 0.5043(6) 0.030(3) Uani 1 1 d . U
H15 H 0.3013 0.0277 0.5149 0.036 Uiso 1 1 calc R .
C16 C 0.4210(10) 0.0322(16) 0.5181(6) 0.035(3) Uani 1 1 d . U
H16 H 0.4318 -0.0479 0.5381 0.042 Uiso 1 1 calc R .
C17 C 0.4829(9) 0.1052(14) 0.5026(5) 0.027(3) Uani 1 1 d . U
H17 H 0.5359 0.0766 0.5134 0.033 Uiso 1 1 calc R .
C18 C 0.5547(8) 0.4933(14) 0.4780(5) 0.018(3) Uani 1 1 d . U
C19 C 0.5192(8) 0.5174(15) 0.5184(5) 0.024(3) Uani 1 1 d . U
H19 H 0.4899 0.4453 0.5306 0.029 Uiso 1 1 calc R .
C20 C 0.5255(8) 0.6471(14) 0.5420(5) 0.026(3) Uani 1 1 d . U
H20 H 0.4994 0.6645 0.5692 0.031 Uiso 1 1 calc R .
C21 C 0.5714(8) 0.7504(14) 0.5243(6) 0.023(3) Uani 1 1 d . U
H21 H 0.5780 0.8374 0.5406 0.027 Uiso 1 1 calc R .
C22 C 0.6064(9) 0.7282(14) 0.4846(5) 0.027(3) Uani 1 1 d . U
H22 H 0.6358 0.8002 0.4726 0.032 Uiso 1 1 calc R .
C23 C 0.5993(8) 0.6010(14) 0.4615(5) 0.024(3) Uani 1 1 d . U
H23 H 0.6250 0.5857 0.4340 0.028 Uiso 1 1 calc R .
C24 C 0.6309(8) 0.7084(14) 0.2675(5) 0.021(2) Uani 1 1 d . U
C25 C 0.6780(8) 0.6101(14) 0.2964(5) 0.021(2) Uani 1 1 d . U
H25 H 0.6994 0.5288 0.2842 0.026 Uiso 1 1 calc R .
C26 C 0.6882(8) 0.6487(15) 0.3444(5) 0.025(3) Uani 1 1 d . U
H26 H 0.7170 0.5985 0.3711 0.030 Uiso 1 1 calc R .
C27 C 0.6484(7) 0.7772(14) 0.3478(5) 0.024(3) Uani 1 1 d . U
H27 H 0.6460 0.8284 0.3769 0.028 Uiso 1 1 calc R .
C28 C 0.6127(8) 0.8146(14) 0.2995(5) 0.021(2) Uani 1 1 d . U
H28 H 0.5824 0.8957 0.2903 0.025 Uiso 1 1 calc R .
C29 C 0.6133(8) 0.9008(13) 0.1778(5) 0.019(2) Uani 1 1 d . U
C30 C 0.5543(8) 0.9914(14) 0.1892(5) 0.023(3) Uani 1 1 d . U
H30 H 0.5143 0.9575 0.2063 0.028 Uiso 1 1 calc R .
C31 C 0.5545(9) 1.1314(14) 0.1755(5) 0.026(3) Uani 1 1 d . U
H31 H 0.5142 1.1917 0.1831 0.032 Uiso 1 1 calc R .
C32 C 0.6112(9) 1.1809(15) 0.1517(5) 0.030(3) Uani 1 1 d . U
H32 H 0.6116 1.2767 0.1437 0.036 Uiso 1 1 calc R .
C33 C 0.6686(12) 1.0947(18) 0.1389(7) 0.039(4) Uani 1 1 d . U
H33 H 0.7070 1.1299 0.1208 0.047 Uiso 1 1 calc R .
C34 C 0.6699(9) 0.9531(15) 0.1527(5) 0.029(3) Uani 1 1 d . U
H34 H 0.7101 0.8939 0.1445 0.035 Uiso 1 1 calc R .
C35 C 0.5184(8) 0.6353(13) 0.1685(5) 0.019(2) Uani 1 1 d . U
C36 C 0.4726(8) 0.6928(15) 0.1280(5) 0.022(3) Uani 1 1 d . U
H36 H 0.4905 0.7758 0.1148 0.027 Uiso 1 1 calc R .
C37 C 0.4026(8) 0.6369(15) 0.1057(5) 0.026(3) Uani 1 1 d . U
H37 H 0.3725 0.6811 0.0780 0.031 Uiso 1 1 calc R .
C38 C 0.3759(8) 0.5141(15) 0.1241(5) 0.026(3) Uani 1 1 d . U
H38 H 0.3273 0.4738 0.1093 0.031 Uiso 1 1 calc R .
C39 C 0.4204(8) 0.4523(13) 0.1638(5) 0.024(3) Uani 1 1 d . U
H39 H 0.4028 0.3680 0.1762 0.029 Uiso 1 1 calc R .
C40 C 0.4900(8) 0.5109(15) 0.1858(5) 0.020(3) Uani 1 1 d . U
H40 H 0.5198 0.4664 0.2135 0.024 Uiso 1 1 calc R .
C41 C 0.6976(8) 0.6241(13) 0.1765(5) 0.019(2) Uani 1 1 d . U
C42 C 0.6854(9) 0.5414(13) 0.1339(5) 0.022(3) Uani 1 1 d . U
H42 H 0.6335 0.5314 0.1161 0.027 Uiso 1 1 calc R .
C43 C 0.7483(9) 0.4738(15) 0.1174(6) 0.031(3) Uani 1 1 d . U
H43 H 0.7389 0.4166 0.0891 0.037 Uiso 1 1 calc R .
C44 C 0.8244(9) 0.4908(15) 0.1427(6) 0.034(3) Uani 1 1 d . U
H44 H 0.8677 0.4478 0.1310 0.040 Uiso 1 1 calc R .
C45 C 0.8373(12) 0.5686(15) 0.1842(7) 0.031(4) Uani 1 1 d . U
H45 H 0.8896 0.5776 0.2015 0.037 Uiso 1 1 calc R .
C46 C 0.7755(8) 0.6356(14) 0.2018(5) 0.025(3) Uani 1 1 d . U
H46 H 0.7860 0.6892 0.2309 0.030 Uiso 1 1 calc R .
C47 C 0.3976(9) 0.7052(17) 0.4000(6) 0.035(3) Uani 1 1 d . U
H47A H 0.4194 0.6842 0.4347 0.042 Uiso 1 1 calc R .
H47B H 0.3711 0.6208 0.3850 0.042 Uiso 1 1 calc R .
C48 C 0.3397(10) 0.8200(17) 0.3978(7) 0.043(4) Uani 1 1 d . U
H48A H 0.3253 0.8384 0.4305 0.051 Uiso 1 1 calc R .
H48B H 0.2910 0.7984 0.3745 0.051 Uiso 1 1 calc R .
C49 C 0.3841(9) 0.9465(16) 0.3797(6) 0.035(3) Uani 1 1 d . U
H49A H 0.3601 0.9742 0.3461 0.042 Uiso 1 1 calc R .
H49B H 0.3838 1.0270 0.4019 0.042 Uiso 1 1 calc R .
C50 C 0.4671(9) 0.8911(15) 0.3809(6) 0.034(3) Uani 1 1 d . U
H50A H 0.4915 0.9328 0.3542 0.041 Uiso 1 1 calc R .
H50B H 0.5004 0.9132 0.4126 0.041 Uiso 1 1 calc R .
C51 C 0.3158(8) 0.5263(16) 0.2685(6) 0.030(3) Uani 1 1 d . U
H51A H 0.3189 0.4565 0.2950 0.037 Uiso 1 1 calc R .
H51B H 0.3080 0.4778 0.2365 0.037 Uiso 1 1 calc R .
C52 C 0.2494(9) 0.6284(16) 0.2712(6) 0.036(3) Uani 1 1 d . U
H52A H 0.2384 0.6369 0.3052 0.043 Uiso 1 1 calc R .
H52B H 0.2004 0.5999 0.2494 0.043 Uiso 1 1 calc R .
C53 C 0.2822(10) 0.7666(17) 0.2535(8) 0.048(4) Uani 1 1 d . U
H53A H 0.2512 0.7960 0.2218 0.058 Uiso 1 1 calc R .
H53B H 0.2802 0.8412 0.2779 0.058 Uiso 1 1 calc R .
C54 C 0.3661(9) 0.7349(16) 0.2481(6) 0.037(3) Uani 1 1 d . U
H54A H 0.3704 0.7224 0.2130 0.044 Uiso 1 1 calc R .
H54B H 0.4014 0.8117 0.2615 0.044 Uiso 1 1 calc R .

loop_
_atom_site_aniso_label
_atom_site_aniso_U_11
_atom_site_aniso_U_22
_atom_site_aniso_U_33
_atom_site_aniso_U_23
_atom_site_aniso_U_13
_atom_site_aniso_U_12
Sm1 0.0118(3) 0.0182(3) 0.0306(3) 0.0013(4) 0.0050(2) 0.0039(4)
Si1 0.0110(17) 0.0162(17) 0.0258(18) -0.0002(13) 0.0021(13) -0.0005(13)
Si2 0.0094(17) 0.0174(17) 0.0258(18) 0.0003(13) 0.0034(13) 0.0016(13)
O1 0.025(5) 0.027(5) 0.041(5) -0.005(4) 0.010(4) 0.001(4)
O2 0.011(4) 0.027(4) 0.042(5) 0.004(4) -0.005(3) 0.007(3)
C1 0.009(5) 0.012(5) 0.031(5) -0.003(4) 0.003(4) 0.004(4)
C2 0.016(6) 0.018(6) 0.026(5) 0.008(4) 0.006(4) 0.010(4)
C3 0.008(4) 0.017(4) 0.024(4) -0.001(3) 0.006(3) 0.003(3)
C4 0.008(5) 0.022(6) 0.028(6) 0.000(4) 0.002(4) 0.002(4)
C5 0.010(5) 0.019(6) 0.030(5) 0.001(4) 0.005(4) -0.001(4)
C6 0.012(5) 0.015(5) 0.028(5) 0.009(4) 0.004(4) 0.001(4)
C7 0.019(6) 0.021(6) 0.033(6) 0.004(5) -0.003(4) 0.001(5)
C8 0.019(6) 0.023(6) 0.039(7) 0.006(5) -0.004(5) 0.002(5)
C9 0.013(6) 0.027(6) 0.050(7) 0.007(5) 0.001(5) 0.005(5)
C10 0.012(7) 0.020(6) 0.044(7) 0.007(5) 0.005(5) 0.003(5)
C11 0.013(6) 0.019(5) 0.035(6) 0.001(5) 0.004(5) 0.000(4)
C12 0.016(5) 0.017(5) 0.028(6) 0.000(4) 0.007(4) 0.000(4)
C13 0.020(5) 0.024(6) 0.033(7) -0.003(5) 0.008(5) 0.004(4)
C14 0.013(6) 0.028(6) 0.039(7) -0.007(5) 0.011(5) -0.001(5)
C15 0.029(7) 0.026(7) 0.040(8) -0.003(5) 0.018(6) 0.000(5)
C16 0.032(7) 0.019(6) 0.057(9) 0.011(6) 0.019(6) 0.001(5)
C17 0.022(7) 0.022(6) 0.040(7) 0.010(5) 0.012(5) 0.001(5)
C18 0.010(6) 0.015(5) 0.029(6) 0.004(4) 0.002(5) 0.002(4)
C19 0.019(7) 0.022(6) 0.031(6) -0.001(4) 0.004(5) -0.003(5)
C20 0.023(7) 0.022(6) 0.033(6) -0.003(5) 0.006(5) -0.004(5)
C21 0.018(7) 0.012(6) 0.037(6) -0.002(5) 0.002(5) -0.002(5)
C22 0.026(7) 0.021(6) 0.033(6) 0.002(5) 0.003(5) -0.005(5)
C23 0.018(7) 0.024(5) 0.030(6) 0.000(4) 0.006(5) -0.001(5)
C24 0.009(6) 0.022(5) 0.031(5) 0.001(4) 0.002(4) 0.000(4)
C25 0.008(5) 0.021(5) 0.036(5) 0.002(4) 0.005(4) 0.004(4)
C26 0.009(5) 0.032(6) 0.034(6) 0.004(4) 0.003(4) -0.001(4)
C27 0.010(6) 0.028(5) 0.034(6) 0.002(4) 0.007(4) -0.004(4)
C28 0.012(6) 0.021(5) 0.032(5) 0.001(4) 0.009(4) -0.006(4)
C29 0.014(6) 0.016(5) 0.027(6) 0.000(4) 0.002(4) -0.001(4)
C30 0.015(6) 0.020(5) 0.034(7) 0.001(4) 0.003(5) 0.003(4)
C31 0.022(7) 0.018(6) 0.037(7) 0.004(5) -0.001(5) 0.005(5)
C32 0.027(7) 0.023(6) 0.038(8) 0.011(5) -0.004(5) 0.002(5)
C33 0.035(9) 0.031(7) 0.054(10) 0.016(6) 0.012(8) 0.003(6)
C34 0.026(7) 0.023(6) 0.042(8) 0.007(5) 0.014(6) 0.002(5)
C35 0.014(5) 0.017(5) 0.027(5) -0.004(4) 0.005(4) 0.001(4)
C36 0.021(6) 0.019(6) 0.027(6) -0.001(5) 0.004(4) 0.006(5)
C37 0.019(6) 0.030(6) 0.027(6) -0.003(5) 0.000(5) 0.003(5)
C38 0.014(6) 0.033(6) 0.032(6) -0.006(5) 0.006(5) 0.002(5)
C39 0.019(6) 0.021(6) 0.033(6) -0.003(5) 0.009(5) 0.000(5)
C40 0.014(6) 0.020(6) 0.027(7) -0.001(5) 0.006(5) 0.001(5)
C41 0.016(5) 0.019(5) 0.026(5) 0.005(4) 0.009(4) -0.004(4)
C42 0.021(6) 0.019(6) 0.029(6) 0.002(4) 0.009(4) -0.002(5)
C43 0.033(6) 0.022(6) 0.040(7) 0.002(5) 0.017(5) 0.008(5)
C44 0.027(6) 0.023(7) 0.055(7) 0.005(5) 0.018(5) 0.006(5)
C45 0.016(7) 0.027(8) 0.051(8) 0.003(5) 0.015(6) 0.004(5)
C46 0.014(5) 0.024(7) 0.038(7) 0.002(5) 0.008(4) 0.002(4)
C47 0.020(7) 0.039(7) 0.048(8) 0.000(6) 0.009(6) 0.000(5)
C48 0.026(7) 0.043(8) 0.062(10) -0.005(6) 0.014(6) 0.005(5)
C49 0.024(7) 0.040(7) 0.040(8) -0.008(5) 0.004(6) 0.001(5)
C50 0.023(7) 0.031(6) 0.048(9) -0.011(5) 0.006(6) 0.001(5)
C51 0.011(6) 0.031(6) 0.047(8) -0.002(5) 0.000(5) 0.003(5)
C52 0.022(7) 0.034(7) 0.048(9) -0.005(6) -0.002(6) 0.004(5)
C53 0.026(7) 0.028(7) 0.087(12) 0.003(7) -0.002(7) 0.005(5)
C54 0.026(7) 0.031(6) 0.050(8) 0.008(6) -0.003(6) 0.009(5)

loop_
_atom_type_symbol
_atom_type_description
_atom_type_scat_dispersion_real
_atom_type_scat_dispersion_imag
_atom_type_scat_source
C C 0.0033 0.0016 'International Tables Vol C Tables 4.2.6.8 and 6.1.1.4'
H H 0.0000 0.0000 'International Tables Vol C Tables 4.2.6.8 and 6.1.1.4'
O O 0.0106 0.0060 'International Tables Vol C Tables 4.2.6.8 and 6.1.1.4'
Si Si 0.0817 0.0704 'International Tables Vol C Tables 4.2.6.8 and 6.1.1.4'
Sm Sm -0.1638 3.4418 'International Tables Vol C Tables 4.2.6.8 and 6.1.1.4'

loop_
_exptl_crystal_face_index_h
_exptl_crystal_face_index_k
_exptl_crystal_face_index_l
_exptl_crystal_face_perp_dist
3 -11 -23 0.1728
-11 2 36 0.0693
4 13 6 0.2393
8 3 33 0.0478
1 13 -15 0.2479
-3 -13 7 0.1336
-8 -1 -34 0.0891
20 3 13 0.0564
13 -10 10 0.1377
20 6 -16 0.0856
22 -1 -21 0.0558

loop_
_geom_angle_atom_site_label_1
_geom_angle_atom_site_label_2
_geom_angle_atom_site_label_3
_geom_angle
O1 Sm1 O2 74.7(3)
O1 Sm1 C1 103.3(3)
O1 Sm1 C2 129.5(4)
O1 Sm1 C3 149.1(4)
O1 Sm1 C4 125.8(4)
O1 Sm1 C5 102.1(4)
O1 Sm1 C24 111.6(4)
O1 Sm1 C25 124.5(4)
O1 Sm1 C26 103.0(4)
O1 Sm1 C27 78.2(4)
O1 Sm1 C28 83.6(4)
O2 Sm1 C1 111.3(3)
O2 Sm1 C2 124.3(4)
O2 Sm1 C3 102.9(3)
O2 Sm1 C4 78.0(4)
O2 Sm1 C5 82.9(4)
O2 Sm1 C24 104.5(3)
O2 Sm1 C25 130.4(4)
O2 Sm1 C26 149.2(4)
O2 Sm1 C27 126.5(4)
O2 Sm1 C28 102.8(3)
C1 Sm1 C4 47.2(4)
C1 Sm1 C5 29.0(4)
C1 Sm1 C24 135.2(4)
C1 Sm1 C27 119.4(4)
C1 Sm1 C28 145.9(4)
C2 Sm1 C1 28.8(4)
C2 Sm1 C3 28.3(4)
C2 Sm1 C4 46.6(4)
C2 Sm1 C5 46.9(4)
C2 Sm1 C24 107.3(4)
C2 Sm1 C25 81.1(4)
C2 Sm1 C26 81.4(4)
C2 Sm1 C27 108.6(4)
C2 Sm1 C28 126.2(4)
C3 Sm1 C1 47.9(4)
C3 Sm1 C4 29.3(4)
C3 Sm1 C5 47.7(4)
C3 Sm1 C24 98.9(4)
C3 Sm1 C27 122.9(4)
C3 Sm1 C28 126.0(4)
C4 Sm1 C5 28.1(4)
C4 Sm1 C28 148.4(4)
C5 Sm1 C28 173.0(4)
C24 Sm1 C4 120.2(4)
C24 Sm1 C5 146.3(4)
C24 Sm1 C27 46.9(4)
C24 Sm1 C28 28.4(4)
C25 Sm1 C1 107.4(4)
C25 Sm1 C3 81.1(4)
C25 Sm1 C4 108.9(4)
C25 Sm1 C5 126.4(4)
C25 Sm1 C24 28.5(4)
C25 Sm1 C27 46.5(4)
C25 Sm1 C28 46.6(4)
C26 Sm1 C1 99.3(4)
C26 Sm1 C3 94.1(4)
C26 Sm1 C4 123.3(4)
C26 Sm1 C5 126.8(4)
C26 Sm1 C24 46.8(4)
C26 Sm1 C25 27.8(4)
C26 Sm1 C27 28.9(4)
C26 Sm1 C28 47.0(4)
C27 Sm1 C4 152.1(4)
C27 Sm1 C5 148.3(4)
C27 Sm1 C28 28.5(4)
C1 Si1 C6 107.8(5)
C1 Si1 C12 111.5(6)
C1 Si1 C18 113.9(6)
C6 Si1 C18 107.7(6)
C12 Si1 C6 109.2(6)
C12 Si1 C18 106.5(6)
C24 Si2 C29 110.1(6)
C24 Si2 C35 114.6(6)
C29 Si2 C35 106.5(6)
C41 Si2 C24 108.8(6)
C41 Si2 C29 108.3(6)
C41 Si2 C35 108.2(6)
C47 O1 Sm1 122.4(9)
C47 O1 C50 105.0(11)
C50 O1 Sm1 132.4(9)
C51 O2 Sm1 131.6(8)
C54 O2 Sm1 122.4(9)
C54 O2 C51 105.9(11)
Si1 C1 Sm1 124.3(5)
C2 C1 Sm1 74.9(8)
C2 C1 Si1 125.5(10)
C2 C1 C5 106.2(12)
C5 C1 Sm1 77.3(7)
C5 C1 Si1 126.9(9)
Sm1 C2 H2 114.8
C1 C2 Sm1 76.4(8)
C1 C2 H2 124.3
C3 C2 Sm1 76.3(7)
C3 C2 C1 111.5(13)
C3 C2 H2 124.3
Sm1 C3 H3 112.9
C2 C3 Sm1 75.4(8)
C2 C3 H3 127.1
C2 C3 C4 105.8(12)
C4 C3 Sm1 77.4(8)
C4 C3 H3 127.1
Sm1 C4 H4 117.1
C3 C4 Sm1 73.2(8)
C3 C4 H4 125.7
C5 C4 Sm1 75.9(8)
C5 C4 C3 108.6(13)
C5 C4 H4 125.7
Sm1 C5 H5 116.4
C1 C5 Sm1 73.7(7)
C1 C5 H5 126.0
C4 C5 Sm1 76.0(8)
C4 C5 C1 107.9(12)
C4 C5 H5 126.0
C7 C6 Si1 121.1(10)
C11 C6 Si1 121.1(10)
C11 C6 C7 117.8(12)
C6 C7 H7 119.9
C8 C7 C6 120.1(13)
C8 C7 H7 119.9
C7 C8 H8 119.2
C9 C8 C7 121.7(14)
C9 C8 H8 119.2
C8 C9 H9 120.4
C8 C9 C10 119.3(14)
C10 C9 H9 120.4
C9 C10 H10 120.3
C11 C10 C9 119.5(15)
C11 C10 H10 120.3
C6 C11 H11 119.2
C10 C11 C6 121.6(14)
C10 C11 H11 119.2
C13 C12 Si1 120.8(10)
C17 C12 Si1 122.5(10)
C17 C12 C13 116.7(13)
C12 C13 H13 119.0
C14 C13 C12 122.0(13)
C14 C13 H13 119.0
C13 C14 H14 119.9
C15 C14 C13 120.2(14)
C15 C14 H14 119.9
C14 C15 H15 120.0
C14 C15 C16 120.0(15)
C16 C15 H15 120.0
C15 C16 H16 120.1
C15 C16 C17 119.8(14)
C17 C16 H16 120.1
C12 C17 C16 121.1(14)
C12 C17 H17 119.5
C16 C17 H17 119.5
C19 C18 Si1 120.8(11)
C19 C18 C23 118.3(13)
C23 C18 Si1 120.8(11)
C18 C19 H19 119.5
C18 C19 C20 121.0(13)
C20 C19 H19 119.5
C19 C20 H20 120.8
C21 C20 C19 118.3(13)
C21 C20 H20 120.8
C20 C21 H21 119.4
C22 C21 C20 121.2(13)
C22 C21 H21 119.4
C21 C22 H22 120.0
C21 C22 C23 120.1(13)
C23 C22 H22 120.0
C18 C23 H23 119.5
C22 C23 C18 121.1(13)
C22 C23 H23 119.5
Si2 C24 Sm1 124.0(6)
C25 C24 Sm1 74.5(8)
C25 C24 Si2 125.4(11)
C25 C24 C28 107.1(12)
C28 C24 Sm1 77.1(8)
C28 C24 Si2 126.3(10)
Sm1 C25 H25 114.1
C24 C25 Sm1 77.0(8)
C24 C25 H25 125.0
C26 C25 Sm1 76.0(8)
C26 C25 C24 110.0(12)
C26 C25 H25 125.0
Sm1 C26 H26 113.0
C25 C26 Sm1 76.3(8)
C25 C26 H26 125.9
C25 C26 C27 108.3(12)
C27 C26 Sm1 77.3(8)
C27 C26 H26 125.9
Sm1 C27 H27 115.3
C26 C27 Sm1 73.9(8)
C26 C27 H27 126.4
C28 C27 Sm1 76.8(7)
C28 C27 C26 107.2(12)
C28 C27 H27 126.4
Sm1 C28 H28 116.7
C24 C28 Sm1 74.4(7)
C24 C28 C27 107.4(12)
C24 C28 H28 126.3
C27 C28 Sm1 74.8(7)
C27 C28 H28 126.3
C30 C29 Si2 119.4(10)
C34 C29 Si2 122.2(10)
C34 C29 C30 118.3(12)
C29 C30 H30 119.9
C31 C30 C29 120.2(12)
C31 C30 H30 119.9
C30 C31 H31 119.8
C32 C31 C30 120.5(14)
C32 C31 H31 119.8
C31 C32 H32 119.6
C31 C32 C33 120.9(14)
C33 C32 H32 119.6
C32 C33 H33 120.2
C32 C33 C34 119.6(16)
C34 C33 H33 120.2
C29 C34 C33 120.5(14)
C29 C34 H34 119.7
C33 C34 H34 119.7
C36 C35 Si2 122.7(10)
C36 C35 C40 115.9(12)
C40 C35 Si2 121.4(10)
C35 C36 H36 118.2
C37 C36 C35 123.5(14)
C37 C36 H36 118.2
C36 C37 H37 120.5
C36 C37 C38 119.0(13)
C38 C37 H37 120.5
C37 C38 H38 120.3
C39 C38 C37 119.4(13)
C39 C38 H38 120.3
C38 C39 H39 119.7
C38 C39 C40 120.6(13)
C40 C39 H39 119.7
C35 C40 H40 119.2
C39 C40 C35 121.7(13)
C39 C40 H40 119.2
C42 C41 Si2 121.9(10)
C46 C41 Si2 120.7(10)
C46 C41 C42 117.3(12)
C41 C42 H42 119.4
C43 C42 C41 121.3(14)
C43 C42 H42 119.4
C42 C43 H43 120.3
C44 C43 C42 119.5(14)
C44 C43 H43 120.3
C43 C44 H44 119.9
C45 C44 C43 120.2(15)
C45 C44 H44 119.9
C44 C45 H45 119.3
C44 C45 C46 121.5(18)
C46 C45 H45 119.3
C41 C46 H46 119.9
C45 C46 C41 120.2(15)
C45 C46 H46 119.9
O1 C47 H47A 109.8
O1 C47 H47B 109.8
O1 C47 C48 109.3(13)
H47A C47 H47B 108.3
C48 C47 H47A 109.8
C48 C47 H47B 109.8
C47 C48 H48A 111.0
C47 C48 H48B 111.0
C47 C48 C49 103.9(13)
H48A C48 H48B 109.0
C49 C48 H48A 111.0
C49 C48 H48B 111.0
C48 C49 H49A 111.2
C48 C49 H49B 111.2
H49A C49 H49B 109.1
C50 C49 C48 102.8(13)
C50 C49 H49A 111.2
C50 C49 H49B 111.2
O1 C50 C49 106.5(12)
O1 C50 H50A 110.4
O1 C50 H50B 110.4
C49 C50 H50A 110.4
C49 C50 H50B 110.4
H50A C50 H50B 108.6
O2 C51 H51A 110.8
O2 C51 H51B 110.8
O2 C51 C52 104.7(12)
H51A C51 H51B 108.9
C52 C51 H51A 110.8
C52 C51 H51B 110.8
C51 C52 H52A 111.1
C51 C52 H52B 111.1
C51 C52 C53 103.3(13)
H52A C52 H52B 109.1
C53 C52 H52A 111.1
C53 C52 H52B 111.1
C52 C53 H53A 110.8
C52 C53 H53B 110.8
H53A C53 H53B 108.9
C54 C53 C52 104.8(13)
C54 C53 H53A 110.8
C54 C53 H53B 110.8
O2 C54 C53 107.0(13)
O2 C54 H54A 110.3
O2 C54 H54B 110.3
C53 C54 H54A 110.3
C53 C54 H54B 110.3
H54A C54 H54B 108.6

loop_
_geom_bond_atom_site_label_1
_geom_bond_atom_site_label_2
_geom_bond_distance
Sm1 O1 2.564(10)
Sm1 O2 2.573(9)
Sm1 C1 2.849(12)
Sm1 C2 2.829(14)
Sm1 C3 2.841(12)
Sm1 C4 2.896(15)
Sm1 C5 2.896(13)
Sm1 C24 2.871(14)
Sm1 C25 2.840(13)
Sm1 C26 2.837(13)
Sm1 C27 2.880(13)
Sm1 C28 2.906(12)
Si1 C1 1.864(13)
Si1 C6 1.890(13)
Si1 C12 1.877(13)
Si1 C18 1.891(14)
Si2 C24 1.866(14)
Si2 C29 1.881(12)
Si2 C35 1.889(13)
Si2 C41 1.865(14)
O1 C47 1.421(18)
O1 C50 1.429(17)
O2 C51 1.459(18)
O2 C54 1.415(17)
C1 C2 1.410(19)
C1 C5 1.439(18)
C2 H2 0.9500
C2 C3 1.39(2)
C3 H3 0.9500
C3 C4 1.454(19)
C4 H4 0.9500
C4 C5 1.40(2)
C5 H5 0.9500
C6 C7 1.398(18)
C6 C11 1.390(19)
C7 H7 0.9500
C7 C8 1.387(19)
C8 H8 0.9500
C8 C9 1.34(2)
C9 H9 0.9500
C9 C10 1.41(2)
C10 H10 0.9500
C10 C11 1.37(2)
C11 H11 0.9500
C12 C13 1.408(19)
C12 C17 1.394(19)
C13 H13 0.9500
C13 C14 1.375(19)
C14 H14 0.9500
C14 C15 1.36(2)
C15 H15 0.9500
C15 C16 1.39(2)
C16 H16 0.9500
C16 C17 1.40(2)
C17 H17 0.9500
C18 C19 1.37(2)
C18 C23 1.409(19)
C19 H19 0.9500
C19 C20 1.41(2)
C20 H20 0.9500
C20 C21 1.40(2)
C21 H21 0.9500
C21 C22 1.35(2)
C22 H22 0.9500
C22 C23 1.379(19)
C23 H23 0.9500
C24 C25 1.407(18)
C24 C28 1.419(19)
C25 H25 0.9500
C25 C26 1.362(19)
C26 H26 0.9500
C26 C27 1.43(2)
C27 H27 0.9500
C27 C28 1.423(19)
C28 H28 0.9500
C29 C30 1.409(19)
C29 C34 1.38(2)
C30 H30 0.9500
C30 C31 1.40(2)
C31 H31 0.9500
C31 C32 1.35(2)
C32 H32 0.9500
C32 C33 1.38(2)
C33 H33 0.9500
C33 C34 1.42(2)
C34 H34 0.9500
C35 C36 1.375(19)
C35 C40 1.41(2)
C36 H36 0.9500
C36 C37 1.37(2)
C37 H37 0.9500
C37 C38 1.40(2)
C38 H38 0.9500
C38 C39 1.37(2)
C39 H39 0.9500
C39 C40 1.37(2)
C40 H40 0.9500
C41 C42 1.409(19)
C41 C46 1.407(19)
C42 H42 0.9500
C42 C43 1.40(2)
C43 H43 0.9500
C43 C44 1.39(2)
C44 H44 0.9500
C44 C45 1.36(2)
C45 H45 0.9500
C45 C46 1.39(2)
C46 H46 0.9500
C47 H47A 0.9900
C47 H47B 0.9900
C47 C48 1.48(2)
C48 H48A 0.9900
C48 H48B 0.9900
C48 C49 1.56(2)
C49 H49A 0.9900
C49 H49B 0.9900
C49 C50 1.51(2)
C50 H50A 0.9900
C50 H50B 0.9900
C51 H51A 0.9900
C51 H51B 0.9900
C51 C52 1.51(2)
C52 H52A 0.9900
C52 H52B 0.9900
C52 C53 1.56(2)
C53 H53A 0.9900
C53 H53B 0.9900
C53 C54 1.50(2)
C54 H54A 0.9900
C54 H54B 0.9900

loop_
_geom_torsion_atom_site_label_1
_geom_torsion_atom_site_label_2
_geom_torsion_atom_site_label_3
_geom_torsion_atom_site_label_4
_geom_torsion
Sm1 O1 C47 C48 -143.4(11)
Sm1 O1 C50 C49 137.9(11)
Sm1 O2 C51 C52 138.4(10)
Sm1 O2 C54 C53 -142.6(11)
Sm1 C1 C2 C3 -69.1(10)
Sm1 C1 C5 C4 68.9(9)
Sm1 C2 C3 C4 -72.1(9)
Sm1 C3 C4 C5 -68.4(10)
Sm1 C4 C5 C1 -67.4(9)
Sm1 C24 C25 C26 -69.6(10)
Sm1 C24 C28 C27 68.1(9)
Sm1 C25 C26 C27 -71.3(9)
Sm1 C26 C27 C28 -70.2(9)
Sm1 C27 C28 C24 -67.9(9)
Si1 C1 C2 Sm1 -121.6(9)
Si1 C1 C2 C3 169.3(9)
Si1 C1 C5 Sm1 123.5(10)
Si1 C1 C5 C4 -167.6(10)
Si1 C6 C7 C8 179.6(10)
Si1 C6 C11 C10 179.6(11)
Si1 C12 C13 C14 178.5(10)
Si1 C12 C17 C16 -177.7(12)
Si1 C18 C19 C20 177.6(10)
Si1 C18 C23 C22 -177.1(11)
Si2 C24 C25 Sm1 -120.9(10)
Si2 C24 C25 C26 169.5(10)
Si2 C24 C28 Sm1 122.9(11)
Si2 C24 C28 C27 -169.0(10)
Si2 C29 C30 C31 177.2(10)
Si2 C29 C34 C33 -177.6(13)
Si2 C35 C36 C37 -179.3(11)
Si2 C35 C40 C39 179.9(10)
Si2 C41 C42 C43 179.9(10)
Si2 C41 C46 C45 -179.0(11)
O1 C47 C48 C49 -14.0(18)
O2 C51 C52 C53 26.6(16)
C1 Si1 C6 C7 142.4(10)
C1 Si1 C6 C11 -38.3(12)
C1 Si1 C12 C13 -58.5(12)
C1 Si1 C12 C17 123.5(12)
C1 Si1 C18 C19 139.3(11)
C1 Si1 C18 C23 -44.8(13)
C1 C2 C3 Sm1 69.1(10)
C1 C2 C3 C4 -3.0(14)
C2 C1 C5 Sm1 -69.9(9)
C2 C1 C5 C4 -1.0(16)
C2 C3 C4 Sm1 70.7(9)
C2 C3 C4 C5 2.3(13)
C3 C4 C5 Sm1 66.5(10)
C3 C4 C5 C1 -0.8(15)
C5 C1 C2 Sm1 71.6(9)
C5 C1 C2 C3 2.5(16)
C6 Si1 C1 Sm1 -115.4(6)
C6 Si1 C1 C2 -19.8(13)
C6 Si1 C1 C5 144.3(11)
C6 Si1 C12 C13 -177.6(10)
C6 Si1 C12 C17 4.5(14)
C6 Si1 C18 C19 -101.2(12)
C6 Si1 C18 C23 74.7(12)
C6 C7 C8 C9 1(2)
C7 C6 C11 C10 -1(2)
C7 C8 C9 C10 -1(2)
C8 C9 C10 C11 0(2)
C9 C10 C11 C6 1(2)
C11 C6 C7 C8 0.2(19)
C12 Si1 C1 Sm1 124.7(6)
C12 Si1 C1 C2 -139.7(12)
C12 Si1 C1 C5 24.4(13)
C12 Si1 C6 C7 -96.2(11)
C12 Si1 C6 C11 83.1(11)
C12 Si1 C18 C19 15.9(13)
C12 Si1 C18 C23 -168.1(11)
C12 C13 C14 C15 1(2)
C13 C12 C17 C16 4(2)
C13 C14 C15 C16 1(2)
C14 C15 C16 C17 0(2)
C15 C16 C17 C12 -3(2)
C17 C12 C13 C14 -3(2)
C18 Si1 C1 Sm1 4.1(9)
C18 Si1 C1 C2 99.7(12)
C18 Si1 C1 C5 -96.2(12)
C18 Si1 C6 C7 19.1(12)
C18 Si1 C6 C11 -161.6(10)
C18 Si1 C12 C13 66.3(12)
C18 Si1 C12 C17 -111.6(12)
C18 C19 C20 C21 -2(2)
C19 C18 C23 C22 -1(2)
C19 C20 C21 C22 2(2)
C20 C21 C22 C23 -2(2)
C21 C22 C23 C18 1(2)
C23 C18 C19 C20 2(2)
C24 Si2 C29 C30 -62.6(12)
C24 Si2 C29 C34 115.2(12)
C24 Si2 C35 C36 140.0(11)
C24 Si2 C35 C40 -40.7(13)
C24 Si2 C41 C42 141.9(11)
C24 Si2 C41 C46 -38.1(12)
C24 C25 C26 Sm1 70.2(10)
C24 C25 C26 C27 -1.1(16)
C25 C24 C28 Sm1 -69.1(9)
C25 C24 C28 C27 -1.0(14)
C25 C26 C27 Sm1 70.6(10)
C25 C26 C27 C28 0.4(15)
C26 C27 C28 Sm1 68.2(9)
C26 C27 C28 C24 0.4(14)
C28 C24 C25 Sm1 70.9(9)
C28 C24 C25 C26 1.3(15)
C29 Si2 C24 Sm1 124.2(7)
C29 Si2 C24 C25 -141.0(11)
C29 Si2 C24 C28 24.9(14)
C29 Si2 C35 C36 18.0(12)
C29 Si2 C35 C40 -162.7(11)
C29 Si2 C41 C42 -98.4(11)
C29 Si2 C41 C46 81.6(11)
C29 C30 C31 C32 -1(2)
C30 C29 C34 C33 0(2)
C30 C31 C32 C33 2(2)
C31 C32 C33 C34 -3(3)
C32 C33 C34 C29 1(3)
C34 C29 C30 C31 -1(2)
C35 Si2 C24 Sm1 4.2(9)
C35 Si2 C24 C25 98.9(12)
C35 Si2 C24 C28 -95.1(12)
C35 Si2 C29 C30 62.3(11)
C35 Si2 C29 C34 -120.0(12)
C35 Si2 C41 C42 16.7(12)
C35 Si2 C41 C46 -163.2(10)
C35 C36 C37 C38 -1(2)
C36 C35 C40 C39 -1(2)
C36 C37 C38 C39 0(2)
C37 C38 C39 C40 1(2)
C38 C39 C40 C35 0(2)
C40 C35 C36 C37 1(2)
C41 Si2 C24 Sm1 -117.2(7)
C41 Si2 C24 C25 -22.4(13)
C41 Si2 C24 C28 143.5(12)
C41 Si2 C29 C30 178.5(10)
C41 Si2 C29 C34 -3.8(14)
C41 Si2 C35 C36 -98.3(11)
C41 Si2 C35 C40 81.0(12)
C41 C42 C43 C44 -1(2)
C42 C41 C46 C45 1.0(19)
C42 C43 C44 C45 2(2)
C43 C44 C45 C46 -1(2)
C44 C45 C46 C41 0(2)
C46 C41 C42 C43 -0.2(19)
C47 O1 C50 C49 -36.4(16)
C47 C48 C49 C50 -7.8(17)
C48 C49 C50 O1 26.9(16)
C50 O1 C47 C48 31.6(16)
C51 O2 C54 C53 35.0(16)
C51 C52 C53 C54 -6.2(18)
C52 C53 C54 O2 -17.1(18)
C54 O2 C51 C52 -38.8(15)

loop_
_exptl_oxdiff_crystal_face_indexfrac_h
_exptl_oxdiff_crystal_face_indexfrac_k
_exptl_oxdiff_crystal_face_indexfrac_l
_exptl_oxdiff_crystal_face_x
_exptl_oxdiff_crystal_face_y
_exptl_oxdiff_crystal_face_z
3.0016 -10.9998 -22.9985 0.1362 0.5689 -0.8142
-11.0006 2.0011 36.0025 -0.2196 -0.9534 0.1257
3.9984 12.9990 5.9964 -0.0074 -0.1032 0.9824
8.0007 3.0015 33.0021 0.5134 -0.7715 0.3638
0.9978 12.9980 -15.0055 -0.2806 0.4028 0.9069
-2.9981 -12.9984 7.0047 0.1417 -0.2148 -0.9435
-8.0010 -1.0017 -34.0028 -0.5533 0.8001 -0.2227
20.0013 3.0010 13.0004 0.8561 -0.2072 0.4273
13.0027 -9.9980 10.0042 0.7635 -0.1952 -0.5756
20.0004 5.9993 -16.0031 0.5979 0.5202 0.5759
22.0015 -1.0001 -21.0013 0.7577 0.6428 0.0807

loop_
_twin_individual_id
_twin_individual_mass_fraction_refined
1 1.03(3)
2 -0.03(3)
